data_4516685
loop_
_publ_author_name
'Gao, Yuning'
'Xu, Qin'
'Shi, Min'

_publ_section_title
;
 Enantioselective Synthesis of Polycyclic Indole Derivatives Based on
 aza-Morita--Baylis--Hillman Reaction
;
_journal_issue 11
_journal_name_full 'ACS Catalysis'
_journal_page_first 6608
_journal_paper_doi 10.1021/acscatal.5b01579
_journal_volume 5
_journal_year 2015
_chemical_formula_sum 'C24 H26 N2 O4 S'
_chemical_formula_weight 438.53
_space_group_crystal_system triclinic
_space_group_IT_number 2
_space_group_name_Hall '-P 1'
_space_group_name_H-M_alt 'P -1'
_atom_sites_solution_hydrogens mixed
_audit_creation_method SHELXL-2013
_cell_angle_alpha 92.675(2)
_cell_angle_beta 101.306(2)
_cell_angle_gamma 115.481(2)
_cell_formula_units_Z 2
_cell_length_a 9.3454(10)
_cell_length_b 9.7516(10)
_cell_length_c 14.3500(15)
_cell_measurement_reflns_used 2065
_cell_measurement_temperature 293(2)
_cell_measurement_theta_max 47.438
_cell_measurement_theta_min 4.973
_cell_volume 1144.9(2)
_computing_cell_refinement 'Bruker SMART'
_computing_data_collection 'Bruker SMART'
_computing_data_reduction 'Bruker SHELXTL'
_computing_molecular_graphics 'Bruker SHELXTL'
_computing_publication_material 'Bruker SHELXTL'
_computing_structure_refinement 'SHELXL-2013 (Sheldrick, 2013)'
_computing_structure_solution 'Bruker SHELXTL'
_diffrn_ambient_temperature 293(2)
_diffrn_measured_fraction_theta_full 0.999
_diffrn_measured_fraction_theta_max 0.998
_diffrn_measurement_device_type 'CCD area detector'
_diffrn_measurement_method 'phi and omega scans'
_diffrn_radiation_type MoK\a
_diffrn_radiation_wavelength 0.71073
_diffrn_reflns_av_R_equivalents 0.0321
_diffrn_reflns_av_unetI/netI 0.0448
_diffrn_reflns_Laue_measured_fraction_full 0.999
_diffrn_reflns_Laue_measured_fraction_max 0.998
_diffrn_reflns_limit_h_max 11
_diffrn_reflns_limit_h_min -11
_diffrn_reflns_limit_k_max 12
_diffrn_reflns_limit_k_min -10
_diffrn_reflns_limit_l_max 17
_diffrn_reflns_limit_l_min -17
_diffrn_reflns_number 6966
_diffrn_reflns_point_group_measured_fraction_full 0.999
_diffrn_reflns_point_group_measured_fraction_max 0.998
_diffrn_reflns_theta_full 25.242
_diffrn_reflns_theta_max 25.993
_diffrn_reflns_theta_min 2.339
_exptl_absorpt_coefficient_mu 0.174
_exptl_absorpt_correction_T_max 0.7457
_exptl_absorpt_correction_T_min 0.6907
_exptl_absorpt_correction_type multi-scan
_exptl_absorpt_process_details sadabs
_exptl_crystal_colour colorless
_exptl_crystal_density_diffrn 1.272
_exptl_crystal_description prismatic
_exptl_crystal_F_000 464
_exptl_crystal_size_max 0.177
_exptl_crystal_size_mid 0.154
_exptl_crystal_size_min 0.078
_refine_diff_density_max 0.265
_refine_diff_density_min -0.202
_refine_diff_density_rms 0.064
_refine_ls_extinction_method none
_refine_ls_goodness_of_fit_ref 1.009
_refine_ls_hydrogen_treatment mixed
_refine_ls_matrix_type full
_refine_ls_number_parameters 286
_refine_ls_number_reflns 4486
_refine_ls_number_restraints 1
_refine_ls_restrained_S_all 1.009
_refine_ls_R_factor_all 0.0749
_refine_ls_R_factor_gt 0.0546
_refine_ls_shift/su_max 0.004
_refine_ls_shift/su_mean 0.000
_refine_ls_structure_factor_coef Fsqd
_refine_ls_weighting_details 'w=1/[\s^2^(Fo^2^)+(0.0877P)^2^+0.1413P] where P=(Fo^2^+2Fc^2^)/3'
_refine_ls_weighting_scheme calc
_refine_ls_wR_factor_gt 0.1424
_refine_ls_wR_factor_ref 0.1563
_reflns_Friedel_coverage 0.000
_reflns_number_gt 3252
_reflns_number_total 4486
_reflns_threshold_expression 'I > 2\s(I)'
_cod_data_source_file cs5b01579_si_004.cif
_cod_data_source_block cd214394
_cod_database_code 4516685
_shelx_space_group_comment
; 
The symmetry employed for this shelxl refinement is uniquely defined 
by the following loop, which should always be used as a source of 
symmetry information in preference to the above space-group names. 
They are only intended as comments. 
;
_shelxl_version_number 2013-4

loop_
_space_group_symop_operation_xyz
'x, y, z'
'-x, -y, -z'

loop_
_atom_site_label
_atom_site_type_symbol
_atom_site_fract_x
_atom_site_fract_y
_atom_site_fract_z
_atom_site_U_iso_or_equiv
_atom_site_adp_type
_atom_site_occupancy
_atom_site_site_symmetry_order
_atom_site_calc_flag
_atom_site_refinement_flags_posn
_atom_site_refinement_flags_adp
S1 S 0.57336(7) 0.35619(7) 0.40970(4) 0.0531(2) Uani 1 1 d . .
N1 N -0.0744(2) 0.1325(2) 0.07499(13) 0.0559(5) Uani 1 1 d . .
N2 N 0.4400(2) 0.4045(2) 0.35006(13) 0.0515(5) Uani 1 1 d D .
O1 O 0.2643(3) 0.6893(2) 0.18127(16) 0.0912(6) Uani 1 1 d . .
O2 O 0.5069(2) 0.7191(2) 0.26239(14) 0.0734(5) Uani 1 1 d . .
O3 O 0.5508(2) 0.3541(2) 0.50558(11) 0.0644(5) Uani 1 1 d . .
O4 O 0.5543(2) 0.22015(19) 0.35650(12) 0.0669(5) Uani 1 1 d . .
C1 C -0.1333(3) -0.0217(3) 0.07640(17) 0.0573(6) Uani 1 1 d . .
C2 C -0.2751(3) -0.1420(3) 0.0206(2) 0.0757(8) Uani 1 1 d . .
H2 H -0.3454 -0.1237 -0.0269 0.091 Uiso 1 1 calc R U
C3 C -0.3074(4) -0.2862(4) 0.0374(3) 0.0905(9) Uani 1 1 d . .
H3 H -0.4014 -0.3683 0.0006 0.109 Uiso 1 1 calc R U
C4 C -0.2032(5) -0.3153(4) 0.1085(3) 0.0912(10) Uani 1 1 d . .
H4 H -0.2294 -0.4160 0.1184 0.109 Uiso 1 1 calc R U
C5 C -0.0630(4) -0.1980(3) 0.1641(2) 0.0800(8) Uani 1 1 d . .
H5 H 0.0063 -0.2185 0.2110 0.096 Uiso 1 1 calc R U
C6 C -0.0257(3) -0.0464(3) 0.14912(17) 0.0593(6) Uani 1 1 d . .
C7 C 0.1004(3) 0.0993(3) 0.19179(17) 0.0609(6) Uani 1 1 d . .
H7 H 0.1894 0.1187 0.2421 0.073 Uiso 1 1 calc R U
C8 C 0.0696(3) 0.2080(3) 0.14646(16) 0.0541(6) Uani 1 1 d . .
C9 C 0.1518(3) 0.3738(3) 0.16246(16) 0.0556(6) Uani 1 1 d . .
H9 H 0.0882 0.4216 0.1382 0.067 Uiso 1 1 calc R U
C10 C 0.3062(3) 0.4680(3) 0.20718(15) 0.0512(5) Uani 1 1 d . .
C11 C 0.4344(3) 0.4183(3) 0.24802(15) 0.0525(5) Uani 1 1 d . .
H11A H 0.4092 0.3202 0.2128 0.063 Uiso 1 1 calc R U
H11B H 0.5401 0.4930 0.2413 0.063 Uiso 1 1 calc R U
C12 C 0.3537(3) 0.6351(3) 0.21401(17) 0.0596(6) Uani 1 1 d . .
C13 C 0.5682(4) 0.8853(3) 0.2693(3) 0.1020(11) Uani 1 1 d . .
H13A H 0.5664 0.9153 0.2058 0.122 Uiso 1 1 calc R U
H13B H 0.4999 0.9174 0.2982 0.122 Uiso 1 1 calc R U
C14 C 0.7311(4) 0.9561(4) 0.3271(3) 0.1069(11) Uani 1 1 d . .
H14A H 0.7314 0.9280 0.3904 0.160 Uiso 1 1 calc R U
H14B H 0.7744 1.0656 0.3313 0.160 Uiso 1 1 calc R U
H14C H 0.7974 0.9223 0.2986 0.160 Uiso 1 1 calc R U
C15 C -0.1513(3) 0.2033(3) 0.00954(16) 0.0618(6) Uani 1 1 d . .
H15A H -0.2102 0.1330 -0.0501 0.074 Uiso 1 1 calc R U
H15B H -0.0670 0.2951 -0.0050 0.074 Uiso 1 1 calc R U
C16 C -0.2660(3) 0.2453(4) 0.0476(2) 0.0765(8) Uani 1 1 d . .
H16 H -0.3221 0.2871 0.0071 0.092 Uiso 1 1 calc R U
C17 C -0.2949(4) 0.2293(4) 0.1309(2) 0.0851(9) Uani 1 1 d . .
H17A H -0.2417 0.1879 0.1738 0.102 Uiso 1 1 calc R U
H17B H -0.3692 0.2590 0.1485 0.102 Uiso 1 1 calc R U
C18 C 0.7688(3) 0.5028(3) 0.41307(16) 0.0537(5) Uani 1 1 d . .
C19 C 0.8742(3) 0.4748(3) 0.37014(18) 0.0658(7) Uani 1 1 d . .
H19 H 0.8435 0.3768 0.3395 0.079 Uiso 1 1 calc R U
C20 C 1.0254(3) 0.5919(4) 0.37253(19) 0.0763(8) Uani 1 1 d . .
H20 H 1.0960 0.5715 0.3432 0.092 Uiso 1 1 calc R U
C21 C 1.0749(3) 0.7377(3) 0.41691(19) 0.0691(7) Uani 1 1 d . .
C22 C 0.9675(4) 0.7632(3) 0.4606(2) 0.0847(9) Uani 1 1 d . .
H22 H 0.9982 0.8611 0.4914 0.102 Uiso 1 1 calc R U
C23 C 0.8163(3) 0.6473(3) 0.4595(2) 0.0767(8) Uani 1 1 d . .
H23 H 0.7465 0.6667 0.4901 0.092 Uiso 1 1 calc R U
C24 C 1.2399(4) 0.8663(4) 0.4174(2) 0.0996(10) Uani 1 1 d . .
H24A H 1.3161 0.8784 0.4765 0.149 Uiso 1 1 calc R U
H24B H 1.2308 0.9601 0.4118 0.149 Uiso 1 1 calc R U
H24C H 1.2776 0.8421 0.3643 0.149 Uiso 1 1 calc R U
H2A H 0.438(3) 0.475(2) 0.3805(15) 0.054(7) Uiso 1 1 d D .

loop_
_atom_site_aniso_label
_atom_site_aniso_U_11
_atom_site_aniso_U_22
_atom_site_aniso_U_33
_atom_site_aniso_U_23
_atom_site_aniso_U_13
_atom_site_aniso_U_12
S1 0.0563(4) 0.0518(4) 0.0560(3) 0.0071(3) 0.0092(2) 0.0303(3)
N1 0.0472(10) 0.0584(12) 0.0574(11) 0.0045(9) 0.0032(8) 0.0238(9)
N2 0.0516(11) 0.0548(12) 0.0497(10) 0.0013(9) 0.0065(8) 0.0282(9)
O1 0.0824(14) 0.0662(12) 0.1172(16) 0.0201(11) -0.0063(11) 0.0383(11)
O2 0.0586(11) 0.0520(10) 0.0969(13) 0.0071(9) 0.0071(9) 0.0185(8)
O3 0.0745(11) 0.0702(11) 0.0590(9) 0.0175(8) 0.0167(8) 0.0408(10)
O4 0.0746(11) 0.0514(10) 0.0779(11) 0.0027(8) 0.0142(9) 0.0335(9)
C1 0.0524(13) 0.0565(14) 0.0611(13) 0.0026(11) 0.0160(11) 0.0221(11)
C2 0.0612(16) 0.0707(19) 0.0788(18) -0.0061(14) 0.0112(13) 0.0187(14)
C3 0.083(2) 0.063(2) 0.102(2) -0.0073(17) 0.0253(18) 0.0119(17)
C4 0.108(3) 0.0505(17) 0.113(3) 0.0130(17) 0.052(2) 0.0223(18)
C5 0.098(2) 0.0633(18) 0.0884(19) 0.0219(15) 0.0340(17) 0.0390(17)
C6 0.0625(15) 0.0555(15) 0.0629(14) 0.0084(11) 0.0190(11) 0.0275(12)
C7 0.0582(14) 0.0611(15) 0.0607(13) 0.0121(12) 0.0032(11) 0.0285(12)
C8 0.0497(12) 0.0580(14) 0.0523(12) 0.0053(11) 0.0044(10) 0.0256(11)
C9 0.0547(13) 0.0582(14) 0.0553(13) 0.0099(11) 0.0079(10) 0.0288(12)
C10 0.0513(13) 0.0543(13) 0.0476(11) 0.0078(10) 0.0087(9) 0.0246(11)
C11 0.0486(12) 0.0549(13) 0.0521(12) 0.0026(10) 0.0089(9) 0.0233(11)
C12 0.0582(15) 0.0577(15) 0.0602(14) 0.0117(12) 0.0111(11) 0.0246(12)
C13 0.084(2) 0.0505(17) 0.148(3) 0.0147(19) 0.010(2) 0.0163(16)
C14 0.093(3) 0.068(2) 0.133(3) 0.000(2) 0.015(2) 0.0189(18)
C15 0.0586(14) 0.0704(16) 0.0536(13) 0.0058(12) 0.0004(10) 0.0323(13)
C16 0.0731(18) 0.098(2) 0.0702(17) 0.0046(15) 0.0037(13) 0.0556(17)
C17 0.0767(19) 0.104(2) 0.082(2) -0.0017(17) 0.0129(15) 0.0514(18)
C18 0.0535(13) 0.0562(14) 0.0543(12) 0.0072(10) 0.0025(10) 0.0316(11)
C19 0.0678(16) 0.0684(17) 0.0635(15) 0.0010(12) 0.0138(12) 0.0342(14)
C20 0.0641(17) 0.093(2) 0.0718(17) 0.0090(16) 0.0211(13) 0.0333(16)
C21 0.0578(15) 0.0762(18) 0.0650(15) 0.0173(14) 0.0023(12) 0.0270(14)
C22 0.0683(18) 0.0607(18) 0.111(2) -0.0052(16) 0.0042(16) 0.0254(15)
C23 0.0591(16) 0.0635(17) 0.104(2) -0.0070(15) 0.0148(14) 0.0284(14)
C24 0.0682(19) 0.103(3) 0.099(2) 0.024(2) 0.0113(16) 0.0158(18)

loop_
_atom_type_symbol
_atom_type_description
_atom_type_scat_dispersion_real
_atom_type_scat_dispersion_imag
_atom_type_scat_source
C C 0.0033 0.0016 'International Tables Vol C Tables 4.2.6.8 and 6.1.1.4'
H H 0.0000 0.0000 'International Tables Vol C Tables 4.2.6.8 and 6.1.1.4'
N N 0.0061 0.0033 'International Tables Vol C Tables 4.2.6.8 and 6.1.1.4'
O O 0.0106 0.0060 'International Tables Vol C Tables 4.2.6.8 and 6.1.1.4'
S S 0.1246 0.1234 'International Tables Vol C Tables 4.2.6.8 and 6.1.1.4'

loop_
_geom_angle_atom_site_label_1
_geom_angle_atom_site_label_2
_geom_angle_atom_site_label_3
_geom_angle
O4 S1 O3 119.62(11)
O4 S1 N2 107.05(11)
O3 S1 N2 105.56(10)
O4 S1 C18 108.13(11)
O3 S1 C18 108.14(11)
N2 S1 C18 107.80(10)
C1 N1 C8 108.57(19)
C1 N1 C15 124.8(2)
C8 N1 C15 126.6(2)
C11 N2 S1 118.49(15)
C11 N2 H2A 114.3(17)
S1 N2 H2A 110.7(17)
C12 O2 C13 116.3(2)
N1 C1 C2 129.5(2)
N1 C1 C6 108.4(2)
C2 C1 C6 122.1(3)
C3 C2 C1 117.9(3)
C3 C2 H2 121.0
C1 C2 H2 121.0
C2 C3 C4 121.6(3)
C2 C3 H3 119.2
C4 C3 H3 119.2
C5 C4 C3 121.2(3)
C5 C4 H4 119.4
C3 C4 H4 119.4
C4 C5 C6 118.8(3)
C4 C5 H5 120.6
C6 C5 H5 120.6
C5 C6 C7 135.1(3)
C5 C6 C1 118.4(2)
C7 C6 C1 106.6(2)
C8 C7 C6 108.3(2)
C8 C7 H7 125.9
C6 C7 H7 125.9
C7 C8 N1 108.2(2)
C7 C8 C9 132.6(2)
N1 C8 C9 119.2(2)
C10 C9 C8 129.1(2)
C10 C9 H9 115.4
C8 C9 H9 115.4
C9 C10 C12 116.3(2)
C9 C10 C11 125.3(2)
C12 C10 C11 118.4(2)
N2 C11 C10 109.96(17)
N2 C11 H11A 109.7
C10 C11 H11A 109.7
N2 C11 H11B 109.7
C10 C11 H11B 109.7
H11A C11 H11B 108.2
O1 C12 O2 123.3(2)
O1 C12 C10 124.8(2)
O2 C12 C10 111.9(2)
C14 C13 O2 108.3(3)
C14 C13 H13A 110.0
O2 C13 H13A 110.0
C14 C13 H13B 110.0
O2 C13 H13B 110.0
H13A C13 H13B 108.4
C13 C14 H14A 109.5
C13 C14 H14B 109.5
H14A C14 H14B 109.5
C13 C14 H14C 109.5
H14A C14 H14C 109.5
H14B C14 H14C 109.5
N1 C15 C16 113.7(2)
N1 C15 H15A 108.8
C16 C15 H15A 108.8
N1 C15 H15B 108.8
C16 C15 H15B 108.8
H15A C15 H15B 107.7
C17 C16 C15 126.0(3)
C17 C16 H16 117.0
C15 C16 H16 117.0
C16 C17 H17A 120.0
C16 C17 H17B 120.0
H17A C17 H17B 120.0
C19 C18 C23 119.6(3)
C19 C18 S1 121.0(2)
C23 C18 S1 119.45(19)
C18 C19 C20 119.9(3)
C18 C19 H19 120.1
C20 C19 H19 120.1
C21 C20 C19 121.7(3)
C21 C20 H20 119.1
C19 C20 H20 119.1
C20 C21 C22 117.5(3)
C20 C21 C24 121.4(3)
C22 C21 C24 121.1(3)
C23 C22 C21 121.6(3)
C23 C22 H22 119.2
C21 C22 H22 119.2
C18 C23 C22 119.7(3)
C18 C23 H23 120.1
C22 C23 H23 120.1
C21 C24 H24A 109.5
C21 C24 H24B 109.5
H24A C24 H24B 109.5
C21 C24 H24C 109.5
H24A C24 H24C 109.5
H24B C24 H24C 109.5

loop_
_geom_bond_atom_site_label_1
_geom_bond_atom_site_label_2
_geom_bond_distance
S1 O4 1.4222(17)
S1 O3 1.4319(16)
S1 N2 1.6221(18)
S1 C18 1.759(3)
N1 C1 1.364(3)
N1 C8 1.393(3)
N1 C15 1.448(3)
N2 C11 1.469(3)
N2 H2A 0.802(16)
O1 C12 1.202(3)
O2 C12 1.323(3)
O2 C13 1.459(3)
C1 C2 1.390(4)
C1 C6 1.406(3)
C2 C3 1.350(4)
C2 H2 0.9300
C3 C4 1.394(5)
C3 H3 0.9300
C4 C5 1.370(4)
C4 H4 0.9300
C5 C6 1.403(4)
C5 H5 0.9300
C6 C7 1.407(3)
C7 C8 1.372(3)
C7 H7 0.9300
C8 C9 1.444(3)
C9 C10 1.334(3)
C9 H9 0.9300
C10 C12 1.486(3)
C10 C11 1.504(3)
C11 H11A 0.9700
C11 H11B 0.9700
C13 C14 1.425(5)
C13 H13A 0.9700
C13 H13B 0.9700
C14 H14A 0.9600
C14 H14B 0.9600
C14 H14C 0.9600
C15 C16 1.484(4)
C15 H15A 0.9700
C15 H15B 0.9700
C16 C17 1.278(4)
C16 H16 0.9300
C17 H17A 0.9300
C17 H17B 0.9300
C18 C19 1.370(3)
C18 C23 1.373(3)
C19 C20 1.375(4)
C19 H19 0.9300
C20 C21 1.369(4)
C20 H20 0.9300
C21 C22 1.382(4)
C21 C24 1.510(4)
C22 C23 1.374(4)
C22 H22 0.9300
C23 H23 0.9300
C24 H24A 0.9600
C24 H24B 0.9600
C24 H24C 0.9600

loop_
_geom_hbond_atom_site_label_D
_geom_hbond_atom_site_label_H
_geom_hbond_atom_site_label_A
_geom_hbond_distance_DH
_geom_hbond_distance_HA
_geom_hbond_distance_DA
_geom_hbond_angle_DHA
_geom_hbond_site_symmetry_A
N2 H2A O3 0.802(16) 2.237(17) 3.024(3) 167(2) 2_666

loop_
_geom_torsion_atom_site_label_1
_geom_torsion_atom_site_label_2
_geom_torsion_atom_site_label_3
_geom_torsion_atom_site_label_4
_geom_torsion
O4 S1 N2 C11 -52.2(2)
O3 S1 N2 C11 179.31(17)
C18 S1 N2 C11 63.9(2)
C8 N1 C1 C2 178.1(2)
C15 N1 C1 C2 -1.7(4)
C8 N1 C1 C6 -0.4(3)
C15 N1 C1 C6 179.8(2)
N1 C1 C2 C3 -178.9(2)
C6 C1 C2 C3 -0.5(4)
C1 C2 C3 C4 0.2(5)
C2 C3 C4 C5 -0.3(5)
C3 C4 C5 C6 0.6(5)
C4 C5 C6 C7 178.3(3)
C4 C5 C6 C1 -0.9(4)
N1 C1 C6 C5 179.6(2)
C2 C1 C6 C5 0.9(4)
N1 C1 C6 C7 0.2(3)
C2 C1 C6 C7 -178.5(2)
C5 C6 C7 C8 -179.1(3)
C1 C6 C7 C8 0.2(3)
C6 C7 C8 N1 -0.4(3)
C6 C7 C8 C9 176.8(2)
C1 N1 C8 C7 0.5(3)
C15 N1 C8 C7 -179.7(2)
C1 N1 C8 C9 -177.11(19)
C15 N1 C8 C9 2.7(3)
C7 C8 C9 C10 22.1(4)
N1 C8 C9 C10 -161.0(2)
C8 C9 C10 C12 -178.6(2)
C8 C9 C10 C11 3.1(4)
S1 N2 C11 C10 -178.47(15)
C9 C10 C11 N2 -93.4(3)
C12 C10 C11 N2 88.4(2)
C13 O2 C12 O1 -3.9(4)
C13 O2 C12 C10 177.2(2)
C9 C10 C12 O1 -1.1(4)
C11 C10 C12 O1 177.3(2)
C9 C10 C12 O2 177.7(2)
C11 C10 C12 O2 -3.9(3)
C12 O2 C13 C14 177.4(3)
C1 N1 C15 C16 91.7(3)
C8 N1 C15 C16 -88.1(3)
N1 C15 C16 C17 2.7(4)
O4 S1 C18 C19 -1.0(2)
O3 S1 C18 C19 129.9(2)
N2 S1 C18 C19 -116.4(2)
O4 S1 C18 C23 179.1(2)
O3 S1 C18 C23 -50.0(2)
N2 S1 C18 C23 63.7(2)
C23 C18 C19 C20 -1.0(4)
S1 C18 C19 C20 179.0(2)
C18 C19 C20 C21 -0.1(4)
C19 C20 C21 C22 0.7(4)
C19 C20 C21 C24 -178.7(3)
C20 C21 C22 C23 -0.2(4)
C24 C21 C22 C23 179.2(3)
C19 C18 C23 C22 1.5(4)
S1 C18 C23 C22 -178.6(2)
C21 C22 C23 C18 -0.9(5)
